data_7050103
loop_
_publ_author_name
'Argent, Stephen P.'
'Adams, Harry'
'Harding, Lindsay P.'
'Riis-Johannessen, T.'
'Jeffery, John C.'
'Ward, Michael D.'

_publ_section_title
;
 Homo- and heteropolynuclear helicates with a &#x2018;2 + 3 +
 2&#x2019;-dentate compartmental ligand
;
_journal_issue 7
_journal_name_full 'New Journal of Chemistry'
_journal_page_first 904
_journal_paper_doi 10.1039/b502423d
_journal_volume 29
_journal_year 2005
_chemical_formula_sum 'C86 H70 Ag2 B4 F16 Fe N22'
_chemical_formula_weight 2030.47
_chemical_name_systematic
;
?
;
_space_group_IT_number 15
_symmetry_cell_setting monoclinic
_symmetry_space_group_name_Hall '-C 2yc'
_symmetry_space_group_name_H-M 'C 1 2/c 1'
_atom_sites_solution_hydrogens geom
_atom_sites_solution_primary direct
_atom_sites_solution_secondary difmap
_audit_creation_method SHELXL-97
_cell_angle_alpha 90.00
_cell_angle_beta 97.511(2)
_cell_angle_gamma 90.00
_cell_formula_units_Z 4
_cell_length_a 30.6701(18)
_cell_length_b 13.7810(8)
_cell_length_c 21.3348(13)
_cell_measurement_temperature 100(2)
_cell_volume 8940.1(9)
_computing_data_reduction 'Bruker saint'
_computing_molecular_graphics 'Bruker SHELXTL'
_computing_publication_material 'Bruker SHELXTL'
_computing_structure_refinement 'SHELXL-97 (Sheldrick, 1997)'
_computing_structure_solution 'SHELXS-97 (Sheldrick, 1990)'
_diffrn_ambient_temperature 100(2)
_diffrn_measured_fraction_theta_full 0.918
_diffrn_measured_fraction_theta_max 0.918
_diffrn_measurement_device_type 'Bruker PROTEUM'
_diffrn_measurement_method '\w scans'
_diffrn_radiation_monochromator graphite
_diffrn_radiation_source 'fine-focus sealed tube'
_diffrn_radiation_type CuK\a
_diffrn_radiation_wavelength 1.54178
_diffrn_reflns_av_R_equivalents 0.0549
_diffrn_reflns_av_sigmaI/netI 0.0708
_diffrn_reflns_limit_h_max 36
_diffrn_reflns_limit_h_min -36
_diffrn_reflns_limit_k_max 15
_diffrn_reflns_limit_k_min -12
_diffrn_reflns_limit_l_max 25
_diffrn_reflns_limit_l_min -24
_diffrn_reflns_number 20405
_diffrn_reflns_theta_full 70.43
_diffrn_reflns_theta_max 70.43
_diffrn_reflns_theta_min 2.91
_exptl_absorpt_coefficient_mu 5.553
_exptl_absorpt_correction_T_max 0.67
_exptl_absorpt_correction_T_min 0.57
_exptl_absorpt_correction_type multi-scan
_exptl_absorpt_process_details SADABS
_exptl_crystal_colour colourless
_exptl_crystal_density_diffrn 1.509
_exptl_crystal_density_method 'not measured'
_exptl_crystal_description block
_exptl_crystal_F_000 4096
_exptl_crystal_size_max 0.1
_exptl_crystal_size_mid 0.1
_exptl_crystal_size_min 0.075
_refine_diff_density_max 1.229
_refine_diff_density_min -0.481
_refine_diff_density_rms 0.082
_refine_ls_extinction_method none
_refine_ls_goodness_of_fit_ref 0.869
_refine_ls_hydrogen_treatment mixed
_refine_ls_matrix_type full
_refine_ls_number_parameters 583
_refine_ls_number_reflns 7848
_refine_ls_number_restraints 0
_refine_ls_restrained_S_all 0.869
_refine_ls_R_factor_all 0.0893
_refine_ls_R_factor_gt 0.0550
_refine_ls_shift/su_max 0.001
_refine_ls_shift/su_mean 0.000
_refine_ls_structure_factor_coef Fsqd
_refine_ls_weighting_details 'calc w=1/[\s^2^(Fo^2^)+(0.0752P)^2^+0.0000P] where P=(Fo^2^+2Fc^2^)/3'
_refine_ls_weighting_scheme calc
_refine_ls_wR_factor_gt 0.1248
_refine_ls_wR_factor_ref 0.1352
_reflns_number_gt 4599
_reflns_number_total 7848
_reflns_threshold_expression >2sigma(I)
_cod_data_source_file b502423d.txt
_cod_data_source_block agfeag
_cod_depositor_comments
;
The following automatic conversions were performed:
'_exptl_absorpt_correction_type' value 'MULTI-SCAN' changed to
'multi-scan' according to
'/home/saulius/struct/CIF-dictionaries/cif_core.dic' dictionary named
'cif_core.dic' version 2.4.1 from 2010-06-29.

Automatic conversion script
Id: cif_fix_enum 1527 2010-12-29 10:47:43Z saulius 
;
_cod_original_sg_symbol_H-M C2/c
_cod_database_code 7050103

loop_
_symmetry_equiv_pos_as_xyz
'x, y, z'
'-x, y, -z+1/2'
'x+1/2, y+1/2, z'
'-x+1/2, y+1/2, -z+1/2'
'-x, -y, -z'
'x, -y, z-1/2'
'-x+1/2, -y+1/2, -z'
'x+1/2, -y+1/2, z-1/2'

loop_
_atom_site_label
_atom_site_type_symbol
_atom_site_fract_x
_atom_site_fract_y
_atom_site_fract_z
_atom_site_U_iso_or_equiv
_atom_site_adp_type
_atom_site_occupancy
_atom_site_symmetry_multiplicity
_atom_site_calc_flag
_atom_site_refinement_flags
_atom_site_disorder_assembly
_atom_site_disorder_group
Ag1 Ag 0.236342(14) 0.63267(4) 0.146130(17) 0.06422(17) Uani 1 1 d . . .
Fe1 Fe 0.5000 0.81924(7) 0.2500 0.0336(2) Uani 1 2 d S . .
N11 N 0.18862(14) 0.6749(3) 0.2136(2) 0.0542(11) Uani 1 1 d . . .
C12 C 0.14842(19) 0.7066(4) 0.1958(3) 0.0655(16) Uani 1 1 d . . .
H41 H 0.1381 0.7102 0.1519 0.079 Uiso 1 1 calc R . .
C13 C 0.12100(19) 0.7346(4) 0.2380(3) 0.0689(17) Uani 1 1 d . . .
H27 H 0.0918 0.7551 0.2238 0.083 Uiso 1 1 calc R . .
C14 C 0.1364(2) 0.7326(4) 0.3016(3) 0.0672(16) Uani 1 1 d . . .
H33 H 0.1184 0.7537 0.3318 0.081 Uiso 1 1 calc R . .
C15 C 0.17767(19) 0.7001(4) 0.3203(3) 0.0556(14) Uani 1 1 d . . .
H36 H 0.1887 0.6977 0.3640 0.067 Uiso 1 1 calc R . .
C16 C 0.20373(17) 0.6704(4) 0.2756(2) 0.0504(13) Uani 1 1 d . . .
N21 N 0.26620(13) 0.5766(3) 0.25151(18) 0.0471(10) Uani 1 1 d . . .
C22 C 0.24734(16) 0.6278(4) 0.2940(2) 0.0451(11) Uani 1 1 d . . .
C23 C 0.27332(18) 0.6277(4) 0.3531(2) 0.0526(13) Uani 1 1 d . . .
H5 H 0.2675 0.6586 0.3910 0.063 Uiso 1 1 calc R . .
C24 C 0.30905(19) 0.5727(4) 0.3436(2) 0.0547(14) Uani 1 1 d . . .
H44 H 0.3333 0.5576 0.3744 0.066 Uiso 1 1 calc R . .
N25 N 0.30366(14) 0.5437(3) 0.28252(18) 0.0494(10) Uani 1 1 d . . .
C26 C 0.33361(18) 0.4876(4) 0.2483(2) 0.0566(14) Uani 1 1 d . . .
H12A H 0.3163 0.4405 0.2203 0.068 Uiso 1 1 calc R . .
H12B H 0.3540 0.4505 0.2792 0.068 Uiso 1 1 calc R . .
C31 C 0.36003(16) 0.5505(4) 0.2091(2) 0.0454(12) Uani 1 1 d . . .
C32 C 0.38693(17) 0.5069(4) 0.1705(2) 0.0523(13) Uani 1 1 d . . .
H20 H 0.3879 0.4381 0.1683 0.063 Uiso 1 1 calc R . .
C33 C 0.41206(18) 0.5600(4) 0.1354(2) 0.0551(14) Uani 1 1 d . . .
H17 H 0.4307 0.5284 0.1095 0.066 Uiso 1 1 calc R . .
C34 C 0.41049(16) 0.6613(4) 0.1373(2) 0.0485(13) Uani 1 1 d . . .
C35 C 0.38314(15) 0.7053(4) 0.1743(2) 0.0445(12) Uani 1 1 d . . .
H22 H 0.3813 0.7741 0.1751 0.053 Uiso 1 1 calc R . .
C36 C 0.35804(16) 0.6505(4) 0.2108(2) 0.0483(12) Uani 1 1 d . . .
H6 H 0.3395 0.6819 0.2368 0.058 Uiso 1 1 calc R . .
N41 N 0.46165(12) 0.8622(3) 0.15906(17) 0.0457(9) Uani 1 1 d . . .
C42 C 0.45724(18) 0.9578(4) 0.1511(3) 0.0606(15) Uani 1 1 d . . .
C43 C 0.4305(2) 0.9761(6) 0.0927(3) 0.089(2) Uani 1 1 d . . .
H29 H 0.4216 1.0376 0.0755 0.106 Uiso 1 1 calc R . .
C44 C 0.4203(2) 0.8872(6) 0.0663(3) 0.080(2) Uani 1 1 d . . .
H39 H 0.4029 0.8748 0.0269 0.096 Uiso 1 1 calc R . .
N45 N 0.43969(14) 0.8209(4) 0.10665(18) 0.0576(12) Uani 1 1 d . . .
C46 C 0.43944(18) 0.7166(4) 0.0963(2) 0.0564(14) Uani 1 1 d . . .
H8A H 0.4699 0.6919 0.1052 0.068 Uiso 1 1 calc R . .
H8B H 0.4289 0.7034 0.0512 0.068 Uiso 1 1 calc R . .
N51 N 0.5000 0.9730(4) 0.2500 0.0505(15) Uani 1 2 d S . .
C52 C 0.47876(18) 1.0207(4) 0.2000(3) 0.0634(16) Uani 1 1 d . . .
C53 C 0.4783(2) 1.1232(5) 0.1996(4) 0.095(2) Uani 1 1 d . . .
H53 H 0.4632 1.1573 0.1647 0.114 Uiso 1 1 calc R . .
C54 C 0.5000 1.1733(2) 0.2500 0.114(4) Uiso 1 2 d S . .
H54 H 0.5000 1.2423 0.2500 0.137 Uiso 1 2 calc SR . .
N61 N 0.5000 0.6663(2) 0.2500 0.0370(12) Uani 1 2 d SR . .
C62 C 0.5249 0.6197(2) 0.2137 0.0444(12) Uani 1 1 d R . .
C63 C 0.5248 0.5193(2) 0.2113 0.0630(15) Uani 1 1 d R . .
H4 H 0.5415 0.4855 0.1837 0.076 Uiso 1 1 calc R . .
C64 C 0.5000 0.4701(6) 0.2500 0.077(3) Uani 1 2 d S . .
H1 H 0.5000 0.4012 0.2500 0.092 Uiso 1 2 calc SR . .
N71 N 0.55410(12) 0.7769(3) 0.19218(15) 0.0374(9) Uani 1 1 d . . .
C72 C 0.55137(15) 0.6820(4) 0.1779(2) 0.0436(12) Uani 1 1 d . . .
C73 C 0.57610(18) 0.6591(4) 0.1292(2) 0.0554(14) Uani 1 1 d . . .
H26 H 0.5793 0.5975 0.1103 0.067 Uiso 1 1 calc R . .
C74 C 0.59450(18) 0.7449(4) 0.1149(2) 0.0573(14) Uani 1 1 d . . .
H19 H 0.6136 0.7547 0.0838 0.069 Uiso 1 1 calc R . .
N75 N 0.58063(13) 0.8134(3) 0.15271(17) 0.0442(10) Uani 1 1 d . . .
C76 C 0.59787(17) 0.9136(4) 0.1605(2) 0.0506(13) Uani 1 1 d . . .
H10A H 0.5741 0.9579 0.1695 0.061 Uiso 1 1 calc R . .
H10B H 0.6084 0.9352 0.1208 0.061 Uiso 1 1 calc R . .
C81 C 0.63562(16) 0.9177(4) 0.2146(2) 0.0433(11) Uani 1 1 d . . .
C82 C 0.67421(16) 0.8682(4) 0.2117(2) 0.0475(12) Uani 1 1 d . . .
H21 H 0.6789 0.8363 0.1737 0.057 Uiso 1 1 calc R . .
C83 C 0.70642(16) 0.8644(4) 0.2640(2) 0.0505(12) Uani 1 1 d . . .
H18 H 0.7329 0.8296 0.2615 0.061 Uiso 1 1 calc R . .
C84 C 0.70017(16) 0.9109(4) 0.3195(2) 0.0512(13) Uani 1 1 d . . .
C85 C 0.66229(17) 0.9647(4) 0.3223(2) 0.0497(12) Uani 1 1 d . . .
H25 H 0.6582 0.9989 0.3598 0.060 Uiso 1 1 calc R . .
C86 C 0.62996(16) 0.9681(4) 0.2692(2) 0.0463(12) Uani 1 1 d . . .
H38 H 0.6040 1.0052 0.2708 0.056 Uiso 1 1 calc R . .
N91 N 0.26904(14) 0.5359(3) 0.07757(17) 0.0495(11) Uani 1 1 d . . .
C92 C 0.26758(19) 0.4372(4) 0.0770(2) 0.0591(15) Uani 1 1 d . . .
H45 H 0.2473 0.4059 0.1004 0.071 Uiso 1 1 calc R . .
C93 C 0.2935(2) 0.3811(4) 0.0449(2) 0.0640(16) Uani 1 1 d . . .
H2 H 0.2909 0.3124 0.0451 0.077 Uiso 1 1 calc R . .
C94 C 0.3237(2) 0.4257(5) 0.0119(2) 0.0633(16) Uani 1 1 d . . .
H28 H 0.3429 0.3884 -0.0101 0.076 Uiso 1 1 calc R . .
C95 C 0.32539(19) 0.5265(4) 0.0116(2) 0.0566(14) Uani 1 1 d . . .
H43 H 0.3455 0.5591 -0.0115 0.068 Uiso 1 1 calc R . .
C96 C 0.29798(17) 0.5788(4) 0.0447(2) 0.0471(13) Uani 1 1 d . . .
N101 N 0.27773(13) 0.7324(3) 0.08888(18) 0.0473(10) Uani 1 1 d . . .
C102 C 0.29847(16) 0.6854(4) 0.0470(2) 0.0453(12) Uani 1 1 d . . .
C103 C 0.31792(18) 0.7526(4) 0.0097(2) 0.0535(14) Uani 1 1 d . . .
H13 H 0.3349 0.7393 -0.0235 0.064 Uiso 1 1 calc R . .
C104 C 0.30721(18) 0.8405(4) 0.0315(3) 0.0568(15) Uani 1 1 d . . .
H42 H 0.3156 0.9015 0.0160 0.068 Uiso 1 1 calc R . .
N105 N 0.28301(13) 0.8276(3) 0.07812(19) 0.0492(11) Uani 1 1 d . . .
C106 C 0.26786(18) 0.8995(4) 0.1200(3) 0.0587(14) Uani 1 1 d . . .
H34A H 0.2387 0.8799 0.1309 0.070 Uiso 1 1 calc R . .
H34B H 0.2644 0.9627 0.0979 0.070 Uiso 1 1 calc R . .
B1 B 0.0805(3) 0.8609(6) 0.0846(3) 0.076(2) Uani 1 1 d . . .
F1A F 0.0593(2) 0.9160(3) 0.0363(2) 0.140(2) Uani 1 1 d . . .
F1B F 0.1160(2) 0.9082(4) 0.1127(2) 0.153(2) Uani 1 1 d . . .
F1C F 0.05305(16) 0.8416(3) 0.12932(18) 0.1052(14) Uani 1 1 d . . .
F1D F 0.09201(11) 0.7754(3) 0.05969(13) 0.0717(10) Uani 1 1 d . . .
B2 B 0.1602(2) 0.3716(5) 0.9996(3) 0.0541(15) Uani 1 1 d . . .
F2A F 0.12579(12) 0.3243(3) 0.96381(17) 0.0829(11) Uani 1 1 d . . .
F2B F 0.19106(11) 0.3986(2) 0.96094(12) 0.0643(8) Uani 1 1 d . . .
F2C F 0.17921(10) 0.3090(2) 1.04630(13) 0.0627(8) Uani 1 1 d . . .
F2D F 0.14541(13) 0.4532(3) 1.02631(16) 0.0842(11) Uani 1 1 d . . .

loop_
_atom_site_aniso_label
_atom_site_aniso_U_11
_atom_site_aniso_U_22
_atom_site_aniso_U_33
_atom_site_aniso_U_23
_atom_site_aniso_U_13
_atom_site_aniso_U_12
Ag1 0.0548(2) 0.0905(4) 0.0467(2) -0.0061(2) 0.00438(16) -0.0041(2)
Fe1 0.0387(6) 0.0276(5) 0.0336(5) 0.000 0.0013(4) 0.000
N11 0.042(2) 0.063(3) 0.058(2) 0.002(2) 0.011(2) -0.003(2)
C12 0.055(4) 0.067(4) 0.073(4) 0.017(3) 0.004(3) -0.005(3)
C13 0.050(3) 0.059(4) 0.101(5) 0.016(3) 0.020(3) 0.008(3)
C14 0.070(4) 0.043(4) 0.093(4) 0.005(3) 0.030(4) -0.005(3)
C15 0.063(4) 0.041(3) 0.066(3) -0.002(3) 0.022(3) -0.004(3)
C16 0.055(3) 0.042(3) 0.056(3) 0.003(2) 0.014(3) -0.003(2)
N21 0.046(2) 0.049(3) 0.046(2) 0.0008(19) 0.0030(19) -0.003(2)
C22 0.051(3) 0.038(3) 0.049(2) 0.005(2) 0.014(2) -0.004(2)
C23 0.071(4) 0.045(3) 0.043(2) -0.005(2) 0.012(2) -0.002(3)
C24 0.063(4) 0.058(4) 0.042(3) 0.006(2) 0.001(2) -0.003(3)
N25 0.055(3) 0.045(3) 0.049(2) 0.0015(19) 0.010(2) 0.000(2)
C26 0.057(3) 0.060(4) 0.053(3) -0.003(3) 0.009(3) 0.007(3)
C31 0.043(3) 0.046(3) 0.045(2) -0.003(2) 0.001(2) 0.000(2)
C32 0.058(3) 0.050(3) 0.050(3) -0.008(3) 0.009(3) 0.000(3)
C33 0.061(4) 0.062(4) 0.043(3) -0.009(3) 0.009(2) 0.006(3)
C34 0.044(3) 0.067(4) 0.033(2) -0.001(2) -0.001(2) -0.003(3)
C35 0.043(3) 0.046(3) 0.043(2) -0.002(2) -0.003(2) 0.000(2)
C36 0.046(3) 0.053(4) 0.044(2) -0.003(2) -0.001(2) 0.002(3)
N41 0.042(2) 0.048(3) 0.0456(19) 0.0146(19) 0.0000(17) 0.000(2)
C42 0.049(3) 0.055(4) 0.079(4) 0.032(3) 0.013(3) 0.007(3)
C43 0.066(4) 0.112(6) 0.089(5) 0.068(5) 0.013(3) 0.028(4)
C44 0.067(4) 0.097(6) 0.073(4) 0.040(4) -0.007(3) 0.002(4)
N45 0.049(3) 0.079(4) 0.042(2) 0.022(2) -0.0060(19) -0.002(2)
C46 0.058(3) 0.074(4) 0.034(2) 0.002(3) -0.007(2) -0.006(3)
N51 0.049(4) 0.024(3) 0.081(4) 0.000 0.017(3) 0.000
C52 0.047(3) 0.039(3) 0.107(5) 0.023(3) 0.021(3) 0.006(3)
C53 0.067(4) 0.059(5) 0.164(7) 0.047(5) 0.036(4) 0.022(3)
N61 0.039(3) 0.037(3) 0.033(2) 0.000 -0.004(2) 0.000
C62 0.047(3) 0.037(3) 0.047(2) -0.008(2) -0.004(2) 0.007(2)
C63 0.071(4) 0.042(4) 0.075(4) -0.017(3) 0.005(3) 0.009(3)
C64 0.104(7) 0.024(4) 0.103(7) 0.000 0.015(6) 0.000
N71 0.040(2) 0.040(2) 0.0320(17) 0.0021(16) 0.0029(16) -0.0017(18)
C72 0.041(3) 0.047(3) 0.040(2) -0.009(2) -0.003(2) 0.003(2)
C73 0.063(3) 0.054(4) 0.051(3) -0.019(3) 0.013(3) 0.003(3)
C74 0.056(3) 0.067(4) 0.050(3) -0.013(3) 0.013(2) 0.004(3)
N75 0.047(2) 0.048(3) 0.0375(19) 0.0026(19) 0.0050(18) -0.005(2)
C76 0.048(3) 0.056(4) 0.050(3) 0.006(2) 0.011(2) -0.003(3)
C81 0.047(3) 0.040(3) 0.043(2) 0.006(2) 0.009(2) -0.010(2)
C82 0.045(3) 0.044(3) 0.055(3) 0.006(2) 0.008(2) -0.009(2)
C83 0.047(3) 0.040(3) 0.064(3) 0.007(3) 0.006(2) -0.004(2)
C84 0.043(3) 0.042(3) 0.066(3) 0.007(3) -0.004(2) -0.011(2)
C85 0.052(3) 0.041(3) 0.055(3) 0.000(2) 0.001(2) -0.005(2)
C86 0.044(3) 0.038(3) 0.056(3) 0.003(2) 0.002(2) -0.003(2)
N91 0.054(3) 0.053(3) 0.038(2) -0.010(2) -0.0044(19) -0.004(2)
C92 0.065(4) 0.058(4) 0.050(3) 0.001(3) -0.008(3) -0.010(3)
C93 0.090(4) 0.052(4) 0.045(3) -0.007(3) -0.008(3) 0.000(3)
C94 0.077(4) 0.066(4) 0.043(3) 0.000(3) -0.006(3) 0.011(3)
C95 0.062(3) 0.067(4) 0.038(2) 0.004(3) -0.003(2) 0.001(3)
C96 0.047(3) 0.056(3) 0.034(2) 0.001(2) -0.010(2) 0.004(3)
N101 0.044(2) 0.047(3) 0.048(2) 0.003(2) -0.0035(19) -0.004(2)
C102 0.040(3) 0.054(3) 0.039(2) 0.005(2) -0.008(2) 0.001(2)
C103 0.059(3) 0.056(4) 0.041(2) 0.004(3) -0.010(2) 0.003(3)
C104 0.054(3) 0.054(4) 0.056(3) 0.011(3) -0.016(3) -0.005(3)
N105 0.044(2) 0.048(3) 0.052(2) 0.001(2) -0.009(2) 0.003(2)
C106 0.051(3) 0.051(3) 0.069(3) -0.007(3) -0.010(3) 0.012(3)
B1 0.101(6) 0.076(5) 0.050(3) -0.005(4) 0.006(4) 0.011(5)
F1A 0.228(6) 0.096(3) 0.092(3) 0.015(3) 0.010(3) 0.058(4)
F1B 0.213(6) 0.159(5) 0.082(3) -0.022(3) 0.004(3) -0.121(4)
F1C 0.138(4) 0.103(3) 0.084(2) -0.010(2) 0.050(3) 0.024(3)
F1D 0.083(2) 0.081(2) 0.0484(15) -0.0183(16) -0.0009(15) 0.0246(19)
B2 0.064(4) 0.052(4) 0.047(3) 0.008(3) 0.009(3) 0.009(3)
F2A 0.070(2) 0.087(3) 0.086(2) 0.017(2) -0.0102(18) -0.0128(19)
F2B 0.076(2) 0.075(2) 0.0443(14) 0.0127(14) 0.0163(14) -0.0059(18)
F2C 0.073(2) 0.063(2) 0.0526(16) 0.0237(14) 0.0097(14) 0.0086(16)
F2D 0.120(3) 0.064(2) 0.075(2) 0.0159(18) 0.037(2) 0.030(2)

loop_
_atom_type_symbol
_atom_type_description
_atom_type_scat_dispersion_real
_atom_type_scat_dispersion_imag
_atom_type_scat_source
C C 0.0181 0.0091 'International Tables Vol C Tables 4.2.6.8 and 6.1.1.4'
H H 0.0000 0.0000 'International Tables Vol C Tables 4.2.6.8 and 6.1.1.4'
B B 0.0090 0.0039 'International Tables Vol C Tables 4.2.6.8 and 6.1.1.4'
N N 0.0311 0.0180 'International Tables Vol C Tables 4.2.6.8 and 6.1.1.4'
F F 0.0727 0.0534 'International Tables Vol C Tables 4.2.6.8 and 6.1.1.4'
Fe Fe -1.1336 3.1974 'International Tables Vol C Tables 4.2.6.8 and 6.1.1.4'
Ag Ag 0.1306 4.2820 'International Tables Vol C Tables 4.2.6.8 and 6.1.1.4'

loop_
_geom_angle_atom_site_label_1
_geom_angle_atom_site_label_2
_geom_angle_atom_site_label_3
_geom_angle
_geom_angle_site_symmetry_1
_geom_angle_site_symmetry_3
_geom_angle_publ_flag
N11 Ag1 N91 157.76(16) . . ?
N11 Ag1 N101 128.82(16) . . ?
N91 Ag1 N101 72.28(16) . . ?
N11 Ag1 N21 71.98(15) . . ?
N91 Ag1 N21 105.05(14) . . ?
N101 Ag1 N21 120.44(13) . . ?
N61 Fe1 N51 180.000(1) . . ?
N61 Fe1 N41 105.51(11) . 2_655 ?
N51 Fe1 N41 74.49(11) . 2_655 ?
N61 Fe1 N41 105.51(11) . . ?
N51 Fe1 N41 74.49(11) . . ?
N41 Fe1 N41 149.0(2) 2_655 . ?
N61 Fe1 N71 75.08(10) . . ?
N51 Fe1 N71 104.92(10) . . ?
N41 Fe1 N71 101.70(13) 2_655 . ?
N41 Fe1 N71 86.27(13) . . ?
N61 Fe1 N71 75.08(10) . 2_655 ?
N51 Fe1 N71 104.92(10) . 2_655 ?
N41 Fe1 N71 86.27(13) 2_655 2_655 ?
N41 Fe1 N71 101.70(13) . 2_655 ?
N71 Fe1 N71 150.2(2) . 2_655 ?
C12 N11 C16 119.3(5) . . ?
C12 N11 Ag1 124.2(4) . . ?
C16 N11 Ag1 116.5(3) . . ?
N11 C12 C13 122.5(6) . . ?
C12 C13 C14 118.8(6) . . ?
C15 C14 C13 119.0(6) . . ?
C14 C15 C16 119.8(6) . . ?
N11 C16 C15 120.5(5) . . ?
N11 C16 C22 117.8(4) . . ?
C15 C16 C22 121.5(5) . . ?
N25 N21 C22 105.4(4) . . ?
N25 N21 Ag1 139.7(3) . . ?
C22 N21 Ag1 108.3(3) . . ?
N21 C22 C23 111.3(4) . . ?
N21 C22 C16 119.3(4) . . ?
C23 C22 C16 129.3(5) . . ?
C24 C23 C22 103.8(4) . . ?
N25 C24 C23 107.9(4) . . ?
N21 N25 C24 111.6(4) . . ?
N21 N25 C26 119.3(4) . . ?
C24 N25 C26 129.0(4) . . ?
N25 C26 C31 113.0(4) . . ?
C32 C31 C36 118.8(5) . . ?
C32 C31 C26 119.2(5) . . ?
C36 C31 C26 122.0(5) . . ?
C33 C32 C31 121.5(5) . . ?
C32 C33 C34 119.9(5) . . ?
C35 C34 C33 119.1(5) . . ?
C35 C34 C46 123.8(5) . . ?
C33 C34 C46 117.1(5) . . ?
C34 C35 C36 120.7(5) . . ?
C31 C36 C35 120.0(5) . . ?
C42 N41 N45 106.2(4) . . ?
C42 N41 Fe1 114.2(3) . . ?
N45 N41 Fe1 139.6(3) . . ?
N41 C42 C43 109.0(6) . . ?
N41 C42 C52 118.0(4) . . ?
C43 C42 C52 133.0(6) . . ?
C44 C43 C42 106.1(6) . . ?
N45 C44 C43 106.7(6) . . ?
C44 N45 N41 112.1(5) . . ?
C44 N45 C46 125.6(5) . . ?
N41 N45 C46 122.2(4) . . ?
N45 C46 C34 113.4(5) . . ?
C52 N51 C52 121.6(7) . 2_655 ?
C52 N51 Fe1 119.2(3) . . ?
C52 N51 Fe1 119.2(3) 2_655 . ?
N51 C52 C53 119.7(6) . . ?
N51 C52 C42 114.0(5) . . ?
C53 C52 C42 126.3(6) . . ?
C54 C53 C52 119.7(6) . . ?
C53 C54 C53 119.7(6) . 2_655 ?
C62 N61 C62 121.9 . 2_655 ?
C62 N61 Fe1 119.0 . . ?
C62 N61 Fe1 119.0 2_655 . ?
N61 C62 C63 120.6 . . ?
N61 C62 C72 115.0(2) . . ?
C63 C62 C72 124.4(2) . . ?
C64 C63 C62 118.0(3) . . ?
C63 C64 C63 120.9(6) . 2_655 ?
C72 N71 N75 104.4(4) . . ?
C72 N71 Fe1 110.2(3) . . ?
N75 N71 Fe1 142.2(3) . . ?
N71 C72 C73 111.3(5) . . ?
N71 C72 C62 118.4(4) . . ?
C73 C72 C62 130.3(5) . . ?
C74 C73 C72 104.5(5) . . ?
N75 C74 C73 107.6(5) . . ?
N71 N75 C74 112.2(4) . . ?
N71 N75 C76 121.1(4) . . ?
C74 N75 C76 125.8(4) . . ?
N75 C76 C81 110.1(4) . . ?
C82 C81 C86 119.3(4) . . ?
C82 C81 C76 121.4(4) . . ?
C86 C81 C76 119.2(5) . . ?
C81 C82 C83 120.5(5) . . ?
C84 C83 C82 120.4(5) . . ?
C83 C84 C85 119.8(4) . . ?
C83 C84 C106 122.2(5) . 2_655 ?
C85 C84 C106 117.9(5) . 2_655 ?
C84 C85 C86 119.3(5) . . ?
C81 C86 C85 120.5(5) . . ?
C96 N91 C92 117.4(5) . . ?
C96 N91 Ag1 116.7(3) . . ?
C92 N91 Ag1 124.6(4) . . ?
C93 C92 N91 123.6(6) . . ?
C92 C93 C94 118.7(6) . . ?
C93 C94 C95 118.4(6) . . ?
C96 C95 C94 119.8(6) . . ?
N91 C96 C95 122.0(5) . . ?
N91 C96 C102 115.4(5) . . ?
C95 C96 C102 122.6(5) . . ?
C102 N101 N105 106.3(4) . . ?
C102 N101 Ag1 114.1(3) . . ?
N105 N101 Ag1 138.8(4) . . ?
N101 C102 C103 109.6(5) . . ?
N101 C102 C96 120.3(5) . . ?
C103 C102 C96 130.1(5) . . ?
C104 C103 C102 104.8(5) . . ?
N105 C104 C103 108.7(5) . . ?
C104 N105 N101 110.5(5) . . ?
C104 N105 C106 128.6(5) . . ?
N101 N105 C106 120.4(5) . . ?
N105 C106 C84 111.7(4) . 2_655 ?
F1B B1 F1D 111.1(7) . . ?
F1B B1 F1A 110.0(7) . . ?
F1D B1 F1A 108.0(5) . . ?
F1B B1 F1C 108.4(6) . . ?
F1D B1 F1C 108.5(7) . . ?
F1A B1 F1C 110.8(7) . . ?
F2D B2 F2A 110.3(5) . . ?
F2D B2 F2B 108.6(5) . . ?
F2A B2 F2B 109.2(4) . . ?
F2D B2 F2C 110.1(4) . . ?
F2A B2 F2C 108.7(5) . . ?
F2B B2 F2C 109.9(5) . . ?

loop_
_geom_bond_atom_site_label_1
_geom_bond_atom_site_label_2
_geom_bond_distance
_geom_bond_site_symmetry_2
_geom_bond_publ_flag
Ag1 N11 2.259(4) . ?
Ag1 N91 2.304(4) . ?
Ag1 N101 2.323(4) . ?
Ag1 N21 2.440(4) . ?
Fe1 N61 2.107(3) . ?
Fe1 N51 2.118(6) . ?
Fe1 N41 2.214(3) 2_655 ?
Fe1 N41 2.214(3) . ?
Fe1 N71 2.269(4) . ?
Fe1 N71 2.269(4) 2_655 ?
N11 C12 1.317(7) . ?
N11 C16 1.344(6) . ?
C12 C13 1.366(8) . ?
C13 C14 1.377(8) . ?
C14 C15 1.352(8) . ?
C15 C16 1.383(8) . ?
C16 C22 1.466(7) . ?
N21 N25 1.329(5) . ?
N21 C22 1.338(6) . ?
C22 C23 1.401(6) . ?
C23 C24 1.369(7) . ?
C24 N25 1.351(6) . ?
N25 C26 1.465(7) . ?
C26 C31 1.511(7) . ?
C31 C32 1.378(7) . ?
C31 C36 1.381(7) . ?
C32 C33 1.357(7) . ?
C33 C34 1.398(8) . ?
C34 C35 1.367(7) . ?
C34 C46 1.529(7) . ?
C35 C36 1.387(7) . ?
N41 C42 1.333(7) . ?
N41 N45 1.353(6) . ?
C42 C43 1.421(8) . ?
C42 C52 1.448(8) . ?
C43 C44 1.367(10) . ?
C44 N45 1.339(7) . ?
N45 C46 1.455(7) . ?
N51 C52 1.347(6) . ?
N51 C52 1.347(6) 2_655 ?
C52 C53 1.414(8) . ?
C53 C54 1.374(9) . ?
C54 C53 1.374(9) 2_655 ?
N61 C62 1.3236 . ?
N61 C62 1.3236 2_655 ?
C62 C63 1.3843 . ?
C62 C72 1.462(5) . ?
C63 C64 1.373(4) . ?
C64 C63 1.373(4) 2_655 ?
N71 C72 1.343(6) . ?
N71 N75 1.343(5) . ?
C72 C73 1.401(7) . ?
C73 C74 1.362(8) . ?
C74 N75 1.346(6) . ?
N75 C76 1.480(6) . ?
C76 C81 1.525(6) . ?
C81 C82 1.374(7) . ?
C81 C86 1.387(7) . ?
C82 C83 1.392(7) . ?
C83 C84 1.381(8) . ?
C84 C85 1.386(7) . ?
C84 C106 1.524(7) 2_655 ?
C85 C86 1.405(6) . ?
N91 C96 1.339(7) . ?
N91 C92 1.360(7) . ?
C92 C93 1.358(8) . ?
C93 C94 1.379(9) . ?
C94 C95 1.390(8) . ?
C95 C96 1.372(8) . ?
C96 C102 1.470(7) . ?
N101 C102 1.330(6) . ?
N101 N105 1.345(6) . ?
C102 C103 1.404(7) . ?
C103 C104 1.354(8) . ?
C104 N105 1.329(7) . ?
N105 C106 1.451(7) . ?
C106 C84 1.524(7) 2_655 ?
B1 F1B 1.342(9) . ?
B1 F1D 1.358(8) . ?
B1 F1A 1.374(8) . ?
B1 F1C 1.378(9) . ?
B2 F2D 1.364(7) . ?
B2 F2A 1.384(7) . ?
B2 F2B 1.384(7) . ?
B2 F2C 1.387(6) . ?
